data_2011045
loop_
_publ_author_name
'Batsanov, Andrei S.'

_publ_section_title
;
 3,5-Difluoro-4-nitropyridine <i>N</i>-oxide and
 3,5-diamino-4-nitropyridine <i>N</i>-oxide monohydrate
;
_journal_issue 6
_journal_name_full 'Acta Crystallographica Section C'
_journal_page_first e269
_journal_page_last e270
_journal_paper_doi 10.1107/S0108270100006636
_journal_volume 56
_journal_year 2000
_chemical_formula_iupac 'C5 H6 N4 O3, H2 O'
_chemical_formula_moiety 'C5 H6 N4 O3, H2 O'
_chemical_formula_sum 'C5 H8 N4 O4'
_chemical_formula_weight 188.15
_chemical_name_systematic
;
 3,5-diamino-4-nitropyridine N-oxide monohydrate
;
_chemical_temperature_decomposition_gt 573.15
_space_group_IT_number 33
_symmetry_cell_setting orthorhombic
_symmetry_space_group_name_Hall 'P 2c -2n'
_symmetry_space_group_name_H-M 'P n a 21'
_audit_creation_method SHELXL-97
_cell_angle_alpha 90.00
_cell_angle_beta 90.00
_cell_angle_gamma 90.00
_cell_formula_units_Z 4
_cell_length_a 7.0000(10)
_cell_length_b 13.1230(10)
_cell_length_c 8.2630(10)
_cell_measurement_reflns_used 391
_cell_measurement_temperature 150(2)
_cell_measurement_theta_max 25.5
_cell_measurement_theta_min 10.4
_cell_volume 759.05(15)
_computing_cell_refinement SMART
_computing_data_collection 'SMART (Siemens, 1995)'
_computing_data_reduction 'SAINT (Siemens, 1995)'
_computing_molecular_graphics SHELXTL
_computing_publication_material SHELXTL
_computing_structure_refinement SHELXTL
_computing_structure_solution 'SHELXTL (Bruker, 1997)'
_diffrn_ambient_temperature 150(2)
_diffrn_detector_area_resol_mean 8
_diffrn_measured_fraction_theta_full 1.000
_diffrn_measured_fraction_theta_max 1.000
_diffrn_measurement_device_type 'SMART 1K CCD area-detector'
_diffrn_measurement_method \w
_diffrn_radiation_monochromator graphite
_diffrn_radiation_source 'fine-focus sealed tube'
_diffrn_radiation_type MoK\a
_diffrn_radiation_wavelength .71073
_diffrn_reflns_av_R_equivalents .051
_diffrn_reflns_av_sigmaI/netI .0278
_diffrn_reflns_limit_h_max 9
_diffrn_reflns_limit_h_min -9
_diffrn_reflns_limit_k_max 17
_diffrn_reflns_limit_k_min -16
_diffrn_reflns_limit_l_max 10
_diffrn_reflns_limit_l_min -10
_diffrn_reflns_number 5153
_diffrn_reflns_theta_full 27.48
_diffrn_reflns_theta_max 27.48
_diffrn_reflns_theta_min 2.91
_diffrn_standards_decay_% 0
_diffrn_standards_number 0
_exptl_absorpt_coefficient_mu .143
_exptl_absorpt_correction_type none
_exptl_crystal_colour red
_exptl_crystal_density_diffrn 1.646
_exptl_crystal_density_method 'not measured'
_exptl_crystal_description prism
_exptl_crystal_F_000 392
_exptl_crystal_size_max .40
_exptl_crystal_size_mid .15
_exptl_crystal_size_min .08
_refine_diff_density_max .207
_refine_diff_density_min -.222
_refine_ls_abs_structure_details 'Flack (1983)'
_refine_ls_abs_structure_Flack 0(10)
_refine_ls_extinction_method none
_refine_ls_goodness_of_fit_ref 1.086
_refine_ls_hydrogen_treatment refall
_refine_ls_matrix_type full
_refine_ls_number_parameters 149
_refine_ls_number_reflns 925
_refine_ls_number_restraints 1
_refine_ls_restrained_S_all 1.085
_refine_ls_R_factor_all .042
_refine_ls_R_factor_gt .035
_refine_ls_shift/su_max .003
_refine_ls_shift/su_mean .000
_refine_ls_structure_factor_coef Fsqd
_refine_ls_weighting_details 'calc w = 1/[\s^2^(Fo^2^)+(0.0515P)^2^+0.3363P] where P = (Fo^2^+2Fc^2^)/3'
_refine_ls_weighting_scheme calc
_refine_ls_wR_factor_ref .0933
_reflns_number_gt 837
_reflns_number_total 925
_reflns_threshold_expression I>2\s(I)
_cod_data_source_file qa0293.cif
_cod_data_source_block II
_cod_depositor_comments
;
The following automatic conversions were performed:
'_symmetry_cell_setting' value 'Orthorhombic' changed to 'orthorhombic'
according to '/home/saulius/struct/CIF-dictionaries/cif_core.dic'
dictionary named 'cif_core.dic' version 2.4.1 from 2010-06-29.

Automatic conversion script
Id: cif_fix_enum 1527 2010-12-29 10:47:43Z saulius 

The following automatic conversions were performed:

'_chemical_melting_point' tag was changed to
'_chemical_temperature_decomposition_gt' since the value was
specified 'more than' ('>') a certain temperature. The value '>300\%
C (decomp.)' was changed to '573.15' - it was converted from degrees
Celsius(C) to Kelvins(K).

Automatic conversion script
Id: cif_fix_values 1646 2011-03-28 12:23:43Z adriana 

The following automatic conversions were performed:

'_chemical_melting_point' tag was changed to
'_chemical_temperature_decomposition_gt' since the value was
specified 'more than' ('>') a certain temperature. The value '>300\%
C (decomp.)' was changed to '573.15' - it was converted from degrees
Celsius(C) to Kelvins(K).

'_symmetry_cell_setting' value
'Orthorhombic' changed to 'orthorhombic' according to
/home/saulius/struct/CIF-dictionaries/cif_core.dic dictionary named
'cif_core.dic' version 2.4.1 from 2010-06-29.

Automatic conversion script
Id: cif_fix_values 1715 2011-07-08 13:25:40Z adriana 
;
_cod_database_code 2011045
_cod_database_fobs_code 2011045

loop_
_symmetry_equiv_pos_as_xyz
'x, y, z'
'-x, -y, z+1/2'
'x+1/2, -y+1/2, z'
'-x+1/2, y+1/2, z+1/2'

loop_
_atom_site_label
_atom_site_fract_x
_atom_site_fract_y
_atom_site_fract_z
_atom_site_U_iso_or_equiv
_atom_site_adp_type
_atom_site_calc_flag
_atom_site_refinement_flags
_atom_site_occupancy
_atom_site_disorder_assembly
_atom_site_disorder_group
_atom_site_type_symbol
N1 .3290(3) .47510(15) .2312(3) .0147(4) Uani d . 1 . . N
C2 .4014(4) .4299(2) .0987(4) .0156(6) Uani d . 1 . . C
H2 .444(5) .473(3) .011(5) .025(9) Uiso d . 1 . . H
C3 .4200(4) .32302(18) .0905(3) .0136(5) Uani d . 1 . . C
C4 .3529(4) .26489(17) .2262(4) .0129(5) Uani d . 1 . . C
C5 .2817(4) .3158(2) .3684(3) .0140(5) Uani d . 1 . . C
C6 .2721(4) .4232(2) .3626(4) .0154(6) Uani d . 1 . . C
H6 .225(5) .461(2) .446(5) .014(8) Uiso d . 1 . . H
O1 .3120(3) .57640(13) .2305(3) .0197(5) Uani d . 1 . . O
O41 .4256(3) .11343(14) .0994(3) .0205(5) Uani d . 1 . . O
O42 .2907(3) .10538(15) .3355(3) .0226(5) Uani d . 1 . . O
N3 .4969(4) .28535(18) -.0446(3) .0177(5) Uani d . 1 . . N
H31 .532(5) .326(3) -.127(5) .016(6) Uiso d . 1 . . H
H32 .506(5) .225(3) -.060(5) .016(6) Uiso d . 1 . . H
N4 .3572(3) .15663(14) .2199(3) .0138(4) Uani d . 1 . . N
N5 .2229(4) .2695(2) .5040(3) .0182(5) Uani d . 1 . . N
H51 .231(5) .199(2) .507(4) .007(7) Uiso d . 1 . . H
H52 .190(5) .306(3) .584(5) .021(9) Uiso d . 1 . . H
O1W -.0783(3) .60634(15) .2584(3) .0209(5) Uani d . 1 . . O
H1W -.118(7) .551(4) .274(6) .054(15) Uiso d . 1 . . H
H2W .047(7) .593(3) .242(7) .057(14) Uiso d . 1 . . H

loop_
_atom_site_aniso_label
_atom_site_aniso_U_11
_atom_site_aniso_U_22
_atom_site_aniso_U_33
_atom_site_aniso_U_12
_atom_site_aniso_U_13
_atom_site_aniso_U_23
N1 .0157(9) .0110(9) .0173(11) -.0006(8) -.0015(10) -.0039(11)
C2 .0167(13) .0139(12) .0163(13) -.0017(10) .0027(11) .0017(12)
C3 .0110(13) .0133(11) .0166(13) .0022(9) -.0014(11) -.0017(12)
C4 .0142(10) .0118(11) .0128(12) .0001(9) -.0018(10) .0015(13)
C5 .0122(12) .0151(12) .0149(13) -.0012(10) -.0013(10) -.0015(12)
C6 .0166(13) .0158(12) .0139(13) .0015(10) .0028(11) -.0039(11)
O1 .0273(10) .0083(8) .0234(11) .0003(7) -.0033(10) -.0012(9)
O41 .0311(12) .0136(9) .0167(10) .0015(8) .0041(10) -.0027(9)
O42 .0310(12) .0132(9) .0236(12) -.0007(8) .0100(10) .0038(9)
N3 .0251(13) .0116(11) .0163(13) .0020(10) .0057(10) .0003(11)
N4 .0126(9) .0120(9) .0168(11) -.0002(8) .0007(9) .0002(12)
N5 .0239(13) .0146(12) .0162(13) .0021(10) .0067(11) .0002(10)
O1W .0283(11) .0133(9) .0212(11) .0003(8) -.0038(9) -.0010(9)

loop_
_atom_type_symbol
_atom_type_description
_atom_type_scat_dispersion_real
_atom_type_scat_dispersion_imag
_atom_type_scat_source
C C .0033 .0016 'International Tables Vol C Tables 4.2.6.8 and 6.1.1.4'
H H .0000 .0000 'International Tables Vol C Tables 4.2.6.8 and 6.1.1.4'
N N .0061 .0033 'International Tables Vol C Tables 4.2.6.8 and 6.1.1.4'
O O .0106 .0060 'International Tables Vol C Tables 4.2.6.8 and 6.1.1.4'

loop_
_geom_angle_atom_site_label_1
_geom_angle_atom_site_label_2
_geom_angle_atom_site_label_3
_geom_angle
O1 N1 C6 118.9(2)
O1 N1 C2 118.0(2)
C6 N1 C2 123.1(2)
N1 C2 C3 120.9(3)
N1 C2 H2 118(2)
C3 C2 H2 121(2)
N3 C3 C2 116.5(3)
N3 C3 C4 126.1(2)
C2 C3 C4 117.4(2)
N4 C4 C3 119.7(2)
N4 C4 C5 120.0(2)
C3 C4 C5 120.2(2)
N5 C5 C6 117.8(2)
N5 C5 C4 125.3(2)
C6 C5 C4 116.9(2)
N1 C6 C5 121.3(3)
N1 C6 H6 116(2)
C5 C6 H6 122(2)
C3 N3 H31 121(2)
C3 N3 H32 122(3)
H31 N3 H32 116(4)
O41 N4 O42 120.52(19)
O41 N4 C4 119.6(2)
O42 N4 C4 119.9(2)
C5 N5 H51 117(2)
C5 N5 H52 119(2)
H51 N5 H52 124(3)
H1W O1W H2W 101(4)

loop_
_geom_bond_atom_site_label_1
_geom_bond_atom_site_label_2
_geom_bond_site_symmetry_2
_geom_bond_distance
_geom_bond_publ_flag
N1 O1 . 1.335(3) yes
N1 C6 . 1.342(4) yes
N1 C2 . 1.344(4) yes
C2 C3 . 1.410(3) yes
C2 H2 . .96(4) ?
C3 N3 . 1.334(4) yes
C3 C4 . 1.435(4) yes
C4 N4 . 1.422(3) yes
C4 C5 . 1.441(4) yes
C5 N5 . 1.339(4) yes
C5 C6 . 1.411(4) yes
C6 H6 . .91(4) ?
O41 N4 . 1.242(3) yes
O42 N4 . 1.258(3) yes
N3 H31 . .90(4) ?
N3 H32 . .80(3) ?
N5 H51 . .92(3) ?
N5 H52 . .85(4) ?
O1W H1W . .79(5) ?
O1W H2W . .90(5) ?

loop_
_geom_hbond_atom_site_label_D
_geom_hbond_atom_site_label_H
_geom_hbond_atom_site_label_A
_geom_hbond_site_symmetry_A
_geom_hbond_distance_DH
_geom_hbond_distance_HA
_geom_hbond_distance_DA
_geom_hbond_angle_DHA
N3 H31 O1 2_664 .90(4) 2.05(4) 2.922(3) 162(3)
N3 H32 O41 . .80(3) 2.05(4) 2.599(3) 125(4)
N3 H32 O1W 4_544 .80(3) 2.22(4) 2.915(3) 145(4)
N5 H51 O42 . .92(3) 1.92(3) 2.609(3) 130(3)
N5 H52 O1W 2_565 .85(4) 2.00(4) 2.845(3) 172(4)
O1W H1W O42 3_455 .79(5) 2.21(5) 2.994(3) 175(5)
O1W H2W O1 . .90(5) 1.87(5) 2.770(3) 173(5)

loop_
_cod_related_entry_id
_cod_related_entry_database
_cod_related_entry_code
1 ChemSpider 21135706
